data_1542713
loop_
_publ_author_name
'Bi, Jiahai'
'Zeng, Xiangfei'
'Tian, Demei'
'Li, Haibing'

_publ_section_title
;
 Temperature-Responsive Switch Constructed from an
 Anthracene-Functionalized Pillar[5]arene-Based Host-Guest System.
;
_journal_issue 5
_journal_name_full 'Organic letters'
_journal_page_first 1092
_journal_paper_doi 10.1021/acs.orglett.6b00097
_journal_volume 18
_journal_year 2016
_chemical_formula_moiety 'C79 H72 N6 O10'
_chemical_formula_sum 'C79 H72 N6 O10'
_chemical_formula_weight 1265.42
_space_group_crystal_system monoclinic
_space_group_IT_number 15
_space_group_name_Hall '-C 2yc'
_space_group_name_H-M_alt 'C 1 2/c 1'
_symmetry_space_group_name_Hall '-C 2yc'
_symmetry_space_group_name_H-M 'C 1 2/c 1'
_atom_sites_solution_hydrogens geom
_audit_creation_date 2016-02-02
_audit_creation_method
;
Olex2 1.2-beta
(compiled 2015.08.17 svn.r3210 for OlexSys, GUI svn.r5083)
;
_cell_angle_alpha 90
_cell_angle_beta 107.222(2)
_cell_angle_gamma 90
_cell_formula_units_Z 8
_cell_length_a 38.088(5)
_cell_length_b 12.3446(17)
_cell_length_c 34.909(5)
_cell_measurement_reflns_used 2016
_cell_measurement_temperature 100.15
_cell_measurement_theta_max 20
_cell_measurement_theta_min 2
_cell_volume 15678(4)
_computing_molecular_graphics 'Olex2 (Dolomanov et al., 2009)'
_computing_publication_material 'Olex2 (Dolomanov et al., 2009)'
_computing_structure_refinement 'ShelXL (Sheldrick, 2015)'
_diffrn_ambient_temperature 100.15
_diffrn_measured_fraction_theta_full 0.999
_diffrn_measured_fraction_theta_max 0.994
_diffrn_measurement_device_type 'CCD Area Detector'
_diffrn_radiation_type MoK\a
_diffrn_radiation_wavelength 0.71073
_diffrn_reflns_av_R_equivalents 0.0607
_diffrn_reflns_av_unetI/netI 0.0615
_diffrn_reflns_laue_measured_fraction_full 0.999
_diffrn_reflns_laue_measured_fraction_max 0.994
_diffrn_reflns_limit_h_max 44
_diffrn_reflns_limit_h_min -47
_diffrn_reflns_limit_k_max 15
_diffrn_reflns_limit_k_min -15
_diffrn_reflns_limit_l_max 43
_diffrn_reflns_limit_l_min -43
_diffrn_reflns_number 63838
_diffrn_reflns_point_group_measured_fraction_full 0.999
_diffrn_reflns_point_group_measured_fraction_max 0.994
_diffrn_reflns_theta_full 25.242
_diffrn_reflns_theta_max 26.522
_diffrn_reflns_theta_min 1.119
_exptl_absorpt_coefficient_mu 0.071
_exptl_absorpt_correction_type none
_exptl_crystal_colour colourless
_exptl_crystal_colour_primary colourless
_exptl_crystal_density_diffrn 1.072
_exptl_crystal_description block
_exptl_crystal_F_000 5344
_exptl_crystal_size_max 0.12
_exptl_crystal_size_mid 0.05
_exptl_crystal_size_min 0.05
_refine_diff_density_max 0.611
_refine_diff_density_min -0.361
_refine_diff_density_rms 0.044
_refine_ls_extinction_method none
_refine_ls_goodness_of_fit_ref 1.029
_refine_ls_hydrogen_treatment constr
_refine_ls_matrix_type full
_refine_ls_number_parameters 967
_refine_ls_number_reflns 16192
_refine_ls_number_restraints 50
_refine_ls_restrained_S_all 1.031
_refine_ls_R_factor_all 0.1186
_refine_ls_R_factor_gt 0.0643
_refine_ls_shift/su_max 0.000
_refine_ls_shift/su_mean 0.000
_refine_ls_structure_factor_coef Fsqd
_refine_ls_weighting_details 'w=1/[\s^2^(Fo^2^)+(0.0919P)^2^+9.0474P] where P=(Fo^2^+2Fc^2^)/3'
_refine_ls_weighting_scheme calc
_refine_ls_wR_factor_gt 0.1684
_refine_ls_wR_factor_ref 0.2003
_reflns_Friedel_coverage 0.000
_reflns_number_gt 9063
_reflns_number_total 16192
_reflns_threshold_expression 'I > 2\s(I)'
_cod_data_source_file ol6b00097_si_002.cif
_cod_data_source_block mo_131104f_0m_sq
_cod_original_cell_volume 15677(4)
_cod_database_code 1542713
_shelx_space_group_comment
;
The symmetry employed for this shelxl refinement is uniquely defined
by the following loop, which should always be used as a source of
symmetry information in preference to the above space-group names.
They are only intended as comments.
;
_shelx_estimated_absorpt_t_max 0.996
_shelx_estimated_absorpt_t_min 0.992
_olex2_refinement_description
;
1. Fixed Uiso
 At 1.2 times of:
  All C(H) groups, All C(H,H) groups, All C(H,H,H,H) groups
 At 1.5 times of:
  All C(H,H,H) groups
2. Rigid bond restraints
 N1, N2, N3, C45, C58, C60', C61'
 with sigma for 1-2 distances of 0.001 and sigma for 1-3 distances of 0.001
3. Uiso/Uaniso restraints and constraints
Uanis(C58) \\sim Ueq: with sigma of 0.01 and sigma for terminal atoms of 0.01
4. Same fragment restrains
{C48, C49, C50, C51, C52, C53, C54, C55, C56, C57, C58, C59, C60, C61} sigma
for 1-2: 0.02, 1-3: 0.04
as
{C48', C49', C50', C51', C52', C53', C54', C55', C56', C57', C58', C59', C60',
C61'}
5. Others
 Sof(H47C)=Sof(H47D)=Sof(C48')=Sof(C49')=Sof(H49')=Sof(C50')=Sof(H50')=
 Sof(C51')=Sof(H51')=Sof(C52')=Sof(H52')=Sof(C53')=Sof(C54')=Sof(H54')=
 Sof(C55')=Sof(C56')=Sof(C57')=Sof(C58')=Sof(H58')=Sof(C59')=Sof(H59')=
 Sof(C60')=Sof(H60')=Sof(C61')=Sof(H61')=1-FVAR(1)
 Sof(H47A)=Sof(H47B)=Sof(C48)=Sof(C49)=Sof(H49)=Sof(C50)=Sof(H50)=Sof(C51)=
 Sof(H51)=Sof(C52)=Sof(H52)=Sof(C53)=Sof(C54)=Sof(H54)=Sof(C55)=Sof(C56)=
 Sof(C58)=Sof(H58)=Sof(C59)=Sof(H59)=Sof(C60)=Sof(H60)=Sof(C61)=Sof(H61)=
 Sof(C57)=FVAR(1)
6.a Secondary CH2 refined with riding coordinates:
 C7(H7A,H7B), C16(H16A,H16B), C25(H25A,H25B), C34(H34A,H34B), C43(H43A,H43B),
 C44(H44A,H44B), C47(H47A,H47B), C47(H47C,H47D), C62(H62A,H62B), C65(H65A,H65B)
6.b Aromatic/amide H refined with riding coordinates:
 C2(H2), C5(H5), C10(H10), C13(H13), C19(H19), C22(H22), C28(H28), C31(H31),
 C37(H37), C40(H40), C46(H46), C64(H64), C67(H67), C68(H68), C69(H69), C70(H70),
  C72(H72), C76(H76), C77(H77), C78(H78), C79(H79), C49(H49), C50(H50),
 C51(H51), C52(H52), C54(H54), C58(H58), C59(H59), C60(H60), C61(H61),
 C49'(H49'), C50'(H50'), C51'(H51'), C52'(H52'), C54'(H54'), C58'(H58'),
 C59'(H59'), C60'(H60'), C61'(H61')
6.c Fitted hexagon refined as free rotating group:
 C48(C49,C50,C51,C52,C53), C55(C56,C58,C59,C60,C61)
6.d Idealised Me refined as rotating group:
 C14(H14A,H14B,H14C), C15(H15A,H15B,H15C), C23(H23A,H23B,H23C), C24(H24A,H24B,
 H24C), C32(H32A,H32B,H32C), C33(H33A,H33B,H33C), C41(H41A,H41B,H41C), C42(H42A,
 H42B,H42C)
;
_shelx_shelxl_version_number 2014/7
_olex2_submission_special_instructions 'No special instructions were received'

loop_
_space_group_symop_operation_xyz
'x, y, z'
'-x, y, -z+1/2'
'x+1/2, y+1/2, z'
'-x+1/2, y+1/2, -z+1/2'
'-x, -y, -z'
'x, -y, z-1/2'
'-x+1/2, -y+1/2, -z'
'x+1/2, -y+1/2, z-1/2'

loop_
_atom_site_label
_atom_site_type_symbol
_atom_site_fract_x
_atom_site_fract_y
_atom_site_fract_z
_atom_site_U_iso_or_equiv
_atom_site_adp_type
_atom_site_occupancy
_atom_site_site_symmetry_order
_atom_site_calc_flag
_atom_site_refinement_flags_posn
_atom_site_refinement_flags_adp
_atom_site_refinement_flags_occupancy
_atom_site_disorder_assembly
_atom_site_disorder_group
O1 O 0.24648(4) 0.36015(14) 0.05316(5) 0.0397(4) Uani 1 1 d . . . . .
O2 O 0.37186(5) 0.17119(14) 0.03349(5) 0.0431(4) Uani 1 1 d . . . . .
O3 O 0.30197(5) 0.52988(15) -0.04205(6) 0.0568(5) Uani 1 1 d . . . . .
O4 O 0.44867(5) 0.55345(17) 0.04479(6) 0.0605(5) Uani 1 1 d . . . . .
O5 O 0.35153(7) 0.82482(17) 0.05590(7) 0.0683(6) Uani 1 1 d . . . . .
O6 O 0.47994(8) 0.7265(2) 0.17612(7) 0.0852(8) Uani 1 1 d . . . . .
O7 O 0.34880(9) 0.8236(2) 0.19828(8) 0.0942(9) Uani 1 1 d . . . . .
O8 O 0.41892(5) 0.43613(18) 0.25484(7) 0.0653(6) Uani 1 1 d . . . . .
O9 O 0.27558(5) 0.4981(2) 0.19508(6) 0.0705(7) Uani 1 1 d . . . . .
O10 O 0.34241(5) 0.13005(16) 0.15804(5) 0.0559(5) Uani 1 1 d . . . . .
N1 N 0.15766(6) 0.54794(18) 0.06685(6) 0.0463(5) Uani 1 1 d . U . . .
N2 N 0.18039(8) 0.6349(2) 0.07319(10) 0.0744(8) Uani 1 1 d . U . . .
N3 N 0.20856(8) 0.6075(2) 0.06021(10) 0.0737(8) Uani 1 1 d . U . . .
N4 N 0.42716(6) 0.0179(2) 0.01552(7) 0.0614(7) Uani 1 1 d . . . . .
N5 N 0.46237(6) -0.0008(2) 0.02192(7) 0.0570(6) Uani 1 1 d . . . . .
N6 N 0.47860(5) 0.01506(17) 0.06093(6) 0.0380(5) Uani 1 1 d . . . . .
C1 C 0.27636(6) 0.3109(2) 0.04578(7) 0.0360(5) Uani 1 1 d . . . . .
C2 C 0.29098(7) 0.34211(19) 0.01559(7) 0.0367(6) Uani 1 1 d . . . . .
H2 H 0.2792 0.3979 -0.0024 0.044 Uiso 1 1 calc R . . . .
C3 C 0.32244(7) 0.29395(19) 0.01084(7) 0.0361(6) Uani 1 1 d . . . . .
C4 C 0.33886(7) 0.2126(2) 0.03713(7) 0.0378(6) Uani 1 1 d . . . . .
C5 C 0.32322(7) 0.1761(2) 0.06599(7) 0.0389(6) Uani 1 1 d . . . . .
H5 H 0.3341 0.1169 0.0827 0.047 Uiso 1 1 calc R . . . .
C6 C 0.29177(6) 0.2248(2) 0.07082(7) 0.0371(6) Uani 1 1 d . . . . .
C7 C 0.33847(7) 0.33420(19) -0.02164(7) 0.0388(6) Uani 1 1 d . . . . .
H7A H 0.3562 0.2801 -0.0258 0.047 Uiso 1 1 calc R . . . .
H7B H 0.3185 0.3419 -0.0471 0.047 Uiso 1 1 calc R . . . .
C8 C 0.35768(7) 0.44159(19) -0.01068(7) 0.0360(5) Uani 1 1 d . . . . .
C9 C 0.33846(7) 0.5390(2) -0.01957(8) 0.0426(6) Uani 1 1 d . . . . .
C10 C 0.35557(8) 0.6366(2) -0.00627(8) 0.0451(6) Uani 1 1 d . . . . .
H10 H 0.3419 0.7020 -0.0126 0.054 Uiso 1 1 calc R . . . .
C11 C 0.39219(8) 0.6410(2) 0.01606(8) 0.0464(7) Uani 1 1 d . . . . .
C12 C 0.41194(7) 0.5443(2) 0.02380(8) 0.0442(6) Uani 1 1 d . . . . .
C13 C 0.39477(7) 0.4458(2) 0.01088(7) 0.0387(6) Uani 1 1 d . . . . .
H13 H 0.4085 0.3806 0.0169 0.046 Uiso 1 1 calc R . . . .
C14 C 0.28106(10) 0.6267(3) -0.05319(13) 0.0936(13) Uani 1 1 d . . . . .
H14A H 0.2791 0.6636 -0.0290 0.140 Uiso 1 1 calc GR . . . .
H14B H 0.2564 0.6086 -0.0705 0.140 Uiso 1 1 calc GR . . . .
H14C H 0.2933 0.6744 -0.0677 0.140 Uiso 1 1 calc GR . . . .
C15 C 0.47089(9) 0.4592(3) 0.04700(14) 0.0925(13) Uani 1 1 d . . . . .
H15A H 0.4631 0.4031 0.0626 0.139 Uiso 1 1 calc GR . . . .
H15B H 0.4967 0.4776 0.0600 0.139 Uiso 1 1 calc GR . . . .
H15C H 0.4681 0.4321 0.0199 0.139 Uiso 1 1 calc GR . . . .
C16 C 0.41007(10) 0.7490(2) 0.03185(9) 0.0609(8) Uani 1 1 d . . . . .
H16A H 0.4350 0.7516 0.0285 0.073 Uiso 1 1 calc R . . . .
H16B H 0.3954 0.8085 0.0158 0.073 Uiso 1 1 calc R . . . .
C17 C 0.41298(10) 0.7664(2) 0.07526(9) 0.0583(8) Uani 1 1 d . . . . .
C18 C 0.38301(10) 0.8048(2) 0.08663(10) 0.0590(8) Uani 1 1 d . . . . .
C19 C 0.38666(11) 0.8214(2) 0.12726(10) 0.0661(9) Uani 1 1 d . . . . .
H19 H 0.3666 0.8503 0.1349 0.079 Uiso 1 1 calc R . . . .
C20 C 0.41924(11) 0.7961(2) 0.15649(9) 0.0644(9) Uani 1 1 d . . . . .
C21 C 0.44835(10) 0.7544(3) 0.14529(10) 0.0673(9) Uani 1 1 d . . . . .
C22 C 0.44534(10) 0.7423(3) 0.10489(10) 0.0662(9) Uani 1 1 d . . . . .
H22 H 0.4659 0.7169 0.0974 0.079 Uiso 1 1 calc R . . . .
C23 C 0.31871(11) 0.8480(3) 0.06583(12) 0.0860(11) Uani 1 1 d . . . . .
H23A H 0.3140 0.7901 0.0829 0.129 Uiso 1 1 calc GR . . . .
H23B H 0.2981 0.8526 0.0412 0.129 Uiso 1 1 calc GR . . . .
H23C H 0.3214 0.9171 0.0802 0.129 Uiso 1 1 calc GR . . . .
C24 C 0.50909(13) 0.6768(3) 0.16548(14) 0.1036(14) Uani 1 1 d . . . . .
H24A H 0.5006 0.6079 0.1519 0.155 Uiso 1 1 calc GR . . . .
H24B H 0.5296 0.6633 0.1897 0.155 Uiso 1 1 calc GR . . . .
H24C H 0.5173 0.7246 0.1474 0.155 Uiso 1 1 calc GR . . . .
C25 C 0.42200(12) 0.8085(3) 0.20137(10) 0.0780(11) Uani 1 1 d . . . . .
H25A H 0.4482 0.8089 0.2175 0.094 Uiso 1 1 calc R . . . .
H25B H 0.4111 0.8785 0.2056 0.094 Uiso 1 1 calc R . . . .
C26 C 0.40237(10) 0.7172(2) 0.21554(8) 0.0593(8) Uani 1 1 d . . . . .
C27 C 0.36573(11) 0.7246(3) 0.21280(9) 0.0646(9) Uani 1 1 d . . . . .
C28 C 0.34703(9) 0.6395(3) 0.22402(8) 0.0578(8) Uani 1 1 d . . . . .
H28 H 0.3218 0.6474 0.2222 0.069 Uiso 1 1 calc R . . . .
C29 C 0.36520(8) 0.5415(2) 0.23805(7) 0.0485(7) Uani 1 1 d . . . . .
C30 C 0.40199(8) 0.5342(2) 0.24097(8) 0.0513(7) Uani 1 1 d . . . . .
C31 C 0.42013(9) 0.6220(3) 0.23013(8) 0.0581(8) Uani 1 1 d . . . . .
H31 H 0.4456 0.6157 0.2329 0.070 Uiso 1 1 calc R . . . .
C32 C 0.30991(15) 0.8243(4) 0.18538(16) 0.1202(17) Uani 1 1 d . . . . .
H32A H 0.3012 0.8931 0.1720 0.180 Uiso 1 1 calc GR . . . .
H32B H 0.3007 0.8158 0.2086 0.180 Uiso 1 1 calc GR . . . .
H32C H 0.3009 0.7644 0.1666 0.180 Uiso 1 1 calc GR . . . .
C33 C 0.45689(9) 0.4277(3) 0.25801(13) 0.0857(11) Uani 1 1 d . . . . .
H33A H 0.4603 0.4380 0.2315 0.128 Uiso 1 1 calc GR . . . .
H33B H 0.4659 0.3559 0.2683 0.128 Uiso 1 1 calc GR . . . .
H33C H 0.4706 0.4834 0.2764 0.128 Uiso 1 1 calc GR . . . .
C34 C 0.34384(8) 0.4462(2) 0.24760(8) 0.0504(7) Uani 1 1 d . . . . .
H34A H 0.3246 0.4738 0.2590 0.061 Uiso 1 1 calc R . . . .
H34B H 0.3608 0.4001 0.2682 0.061 Uiso 1 1 calc R . . . .
C35 C 0.32575(7) 0.3775(2) 0.21067(7) 0.0440(6) Uani 1 1 d . . . . .
C36 C 0.29188(7) 0.4068(2) 0.18480(8) 0.0493(7) Uani 1 1 d . . . . .
C37 C 0.27583(7) 0.3448(2) 0.15071(8) 0.0468(7) Uani 1 1 d . . . . .
H37 H 0.2527 0.3659 0.1331 0.056 Uiso 1 1 calc R . . . .
C38 C 0.29300(7) 0.2529(2) 0.14200(7) 0.0414(6) Uani 1 1 d . . . . .
C39 C 0.32688(7) 0.2236(2) 0.16822(8) 0.0437(6) Uani 1 1 d . . . . .
C40 C 0.34302(7) 0.2855(2) 0.20163(7) 0.0446(6) Uani 1 1 d . . . . .
H40 H 0.3664 0.2651 0.2189 0.054 Uiso 1 1 calc R . . . .
C41 C 0.24286(10) 0.5361(4) 0.16673(12) 0.1075(17) Uani 1 1 d . . . . .
H41A H 0.2475 0.5491 0.1410 0.161 Uiso 1 1 calc GR . . . .
H41B H 0.2351 0.6038 0.1764 0.161 Uiso 1 1 calc GR . . . .
H41C H 0.2234 0.4816 0.1633 0.161 Uiso 1 1 calc GR . . . .
C42 C 0.37879(8) 0.1046(3) 0.18094(9) 0.0617(8) Uani 1 1 d . . . . .
H42A H 0.3949 0.1661 0.1805 0.093 Uiso 1 1 calc GR . . . .
H42B H 0.3872 0.0408 0.1695 0.093 Uiso 1 1 calc GR . . . .
H42C H 0.3794 0.0893 0.2087 0.093 Uiso 1 1 calc GR . . . .
C43 C 0.27619(7) 0.1887(2) 0.10383(8) 0.0443(6) Uani 1 1 d . . . . .
H43A H 0.2813 0.1106 0.1092 0.053 Uiso 1 1 calc R . . . .
H43B H 0.2492 0.1989 0.0951 0.053 Uiso 1 1 calc R . . . .
C44 C 0.23155(7) 0.4528(2) 0.02954(8) 0.0444(6) Uani 1 1 d . . . . .
H44A H 0.2200 0.4310 0.0013 0.053 Uiso 1 1 calc R . . . .
H44B H 0.2514 0.5054 0.0303 0.053 Uiso 1 1 calc R . . . .
C45 C 0.20349(7) 0.5040(2) 0.04596(8) 0.0439(6) Uani 1 1 d . U . . .
C46 C 0.17193(8) 0.4678(2) 0.05102(10) 0.0602(8) Uani 1 1 d . . . . .
H46 H 0.1617 0.3976 0.0445 0.072 Uiso 1 1 calc R . . . .
C47 C 0.12302(7) 0.5549(2) 0.07748(8) 0.0486(7) Uani 1 1 d . . . . .
H47A H 0.1022 0.5371 0.0536 0.058 Uiso 0.417(19) 1 calc R . P A 1
H47B H 0.1196 0.6302 0.0854 0.058 Uiso 0.417(19) 1 calc R . P A 1
H47C H 0.1172 0.6321 0.0803 0.058 Uiso 0.583(19) 1 calc R . P A 2
H47D H 0.1029 0.5241 0.0553 0.058 Uiso 0.583(19) 1 calc R . P A 2
C62 C 0.38402(7) 0.0726(2) 0.05385(9) 0.0486(7) Uani 1 1 d . . . . .
H62A H 0.3666 0.0136 0.0419 0.058 Uiso 1 1 calc R . . . .
H62B H 0.3853 0.0797 0.0825 0.058 Uiso 1 1 calc R . . . .
C63 C 0.42124(7) 0.0471(2) 0.05008(8) 0.0399(6) Uani 1 1 d . . . . .
C64 C 0.45383(7) 0.0443(2) 0.07905(8) 0.0501(7) Uani 1 1 d . . . . .
H64 H 0.4582 0.0600 0.1067 0.060 Uiso 1 1 calc R . . . .
C65 C 0.51815(7) -0.0006(2) 0.07782(8) 0.0425(6) Uani 1 1 d . . . . .
H65A H 0.5298 0.0024 0.0560 0.051 Uiso 1 1 calc R . . . .
H65B H 0.5229 -0.0733 0.0903 0.051 Uiso 1 1 calc R . . . .
C66 C 0.53864(6) 0.0655(2) 0.14980(7) 0.0389(6) Uani 1 1 d . . . . .
C67 C 0.52392(7) -0.0270(2) 0.16438(8) 0.0470(7) Uani 1 1 d . . . . .
H67 H 0.5123 -0.0823 0.1460 0.056 Uiso 1 1 calc R . . . .
C68 C 0.52602(8) -0.0381(2) 0.20345(9) 0.0565(8) Uani 1 1 d . . . . .
H68 H 0.5155 -0.1001 0.2119 0.068 Uiso 1 1 calc R . . . .
C69 C 0.54357(9) 0.0410(2) 0.23193(9) 0.0597(8) Uani 1 1 d . . . . .
H69 H 0.5448 0.0322 0.2593 0.072 Uiso 1 1 calc R . . . .
C70 C 0.55867(8) 0.1294(2) 0.22011(8) 0.0547(7) Uani 1 1 d . . . . .
H70 H 0.5710 0.1813 0.2395 0.066 Uiso 1 1 calc R . . . .
C71 C 0.55638(7) 0.1459(2) 0.17918(8) 0.0437(6) Uani 1 1 d . . . . .
C72 C 0.57018(7) 0.2400(2) 0.16675(8) 0.0473(6) Uani 1 1 d . . . . .
H72 H 0.5831 0.2907 0.1864 0.057 Uiso 1 1 calc R . . . .
C73 C 0.56560(7) 0.2616(2) 0.12681(8) 0.0439(6) Uani 1 1 d . . . . .
C74 C 0.54707(6) 0.1841(2) 0.09710(8) 0.0396(6) Uani 1 1 d . . . . .
C75 C 0.53536(6) 0.0850(2) 0.10914(7) 0.0379(6) Uani 1 1 d . . . . .
C76 C 0.54060(7) 0.2127(2) 0.05580(8) 0.0502(7) Uani 1 1 d . . . . .
H76 H 0.5279 0.1638 0.0354 0.060 Uiso 1 1 calc R . . . .
C77 C 0.55266(9) 0.3100(3) 0.04553(10) 0.0625(8) Uani 1 1 d . . . . .
H77 H 0.5473 0.3292 0.0180 0.075 Uiso 1 1 calc R . . . .
C78 C 0.57283(9) 0.3818(3) 0.07502(11) 0.0687(9) Uani 1 1 d . . . . .
H78 H 0.5824 0.4466 0.0673 0.082 Uiso 1 1 calc R . . . .
C79 C 0.57877(8) 0.3595(2) 0.11412(10) 0.0588(8) Uani 1 1 d . . . . .
H79 H 0.5920 0.4098 0.1337 0.071 Uiso 1 1 calc R . . . .
C48 C 0.1363(4) 0.5153(11) 0.1547(2) 0.044(3) Uani 0.417(19) 1 d D . P A 1
C49 C 0.1537(4) 0.6153(10) 0.1626(3) 0.055(4) Uani 0.417(19) 1 d DG . P A 1
H49 H 0.1548 0.6609 0.1410 0.065 Uiso 0.417(19) 1 calc R . P A 1
C50 C 0.1696(4) 0.6487(11) 0.2019(3) 0.068(4) Uani 0.417(19) 1 d DG . P A 1
H50 H 0.1815 0.7171 0.2073 0.082 Uiso 0.417(19) 1 calc R . P A 1
C51 C 0.1680(4) 0.5820(14) 0.2335(2) 0.082(5) Uani 0.417(19) 1 d DG . P A 1
H51 H 0.1789 0.6048 0.2604 0.099 Uiso 0.417(19) 1 calc R . P A 1
C52 C 0.1506(4) 0.4819(13) 0.2256(3) 0.093(5) Uani 0.417(19) 1 d DG . P A 1
H52 H 0.1496 0.4364 0.2472 0.111 Uiso 0.417(19) 1 calc R . P A 1
C53 C 0.1348(4) 0.4486(11) 0.1863(3) 0.049(4) Uani 0.417(19) 1 d DG . P A 1
C54 C 0.1176(6) 0.3466(16) 0.1795(5) 0.071(4) Uani 0.417(19) 1 d D . P A 1
H54 H 0.1161 0.3042 0.2016 0.085 Uiso 0.417(19) 1 calc R . P A 1
C55 C 0.1028(4) 0.3070(11) 0.1409(4) 0.072(4) Uani 0.417(19) 1 d D . P A 1
C56 C 0.1051(5) 0.3702(10) 0.1088(4) 0.069(6) Uani 0.417(19) 1 d DG . P A 1
C58 C 0.0904(5) 0.3325(12) 0.0697(4) 0.061(5) Uani 0.417(19) 1 d DG U P A 1
H58 H 0.0920 0.3757 0.0478 0.073 Uiso 0.417(19) 1 calc R . P A 1
C59 C 0.0734(5) 0.2318(12) 0.0629(4) 0.092(6) Uani 0.417(19) 1 d DG . P A 1
H59 H 0.0634 0.2061 0.0362 0.111 Uiso 0.417(19) 1 calc R . P A 1
C60 C 0.0711(4) 0.1687(10) 0.0950(5) 0.104(6) Uani 0.417(19) 1 d DG . P A 1
H60 H 0.0594 0.0998 0.0903 0.125 Uiso 0.417(19) 1 calc R . P A 1
C61 C 0.0858(4) 0.2063(10) 0.1340(4) 0.090(6) Uani 0.417(19) 1 d DG . P A 1
H61 H 0.0842 0.1632 0.1560 0.108 Uiso 0.417(19) 1 calc R . P A 1
C57 C 0.1222(11) 0.4715(19) 0.1148(4) 0.046(5) Uani 0.417(19) 1 d D . P A 1
C48' C 0.1416(3) 0.5513(10) 0.1508(3) 0.052(3) Uani 0.583(19) 1 d D . P A 2
C49' C 0.1577(3) 0.6572(12) 0.1543(4) 0.076(3) Uani 0.583(19) 1 d D . P A 2
H49' H 0.1572 0.6962 0.1307 0.091 Uiso 0.583(19) 1 calc R . P A 2
C50' C 0.1738(3) 0.7028(14) 0.1909(6) 0.123(6) Uani 0.583(19) 1 d D . P A 2
H50' H 0.1838 0.7737 0.1922 0.148 Uiso 0.583(19) 1 calc R . P A 2
C51' C 0.1759(4) 0.6486(19) 0.2261(5) 0.137(9) Uani 0.583(19) 1 d D . P A 2
H51' H 0.1884 0.6807 0.2512 0.165 Uiso 0.583(19) 1 calc R . P A 2
C52' C 0.1599(6) 0.5482(18) 0.2250(4) 0.109(7) Uani 0.583(19) 1 d D . P A 2
H52' H 0.1604 0.5120 0.2492 0.131 Uiso 0.583(19) 1 calc R . P A 2
C53' C 0.1428(3) 0.5000(13) 0.1879(3) 0.066(3) Uani 0.583(19) 1 d D . P A 2
C54' C 0.1268(4) 0.3985(13) 0.1866(4) 0.072(5) Uani 0.583(19) 1 d D . P A 2
H54' H 0.1266 0.3648 0.2110 0.086 Uiso 0.583(19) 1 calc R . P A 2
C55' C 0.1110(4) 0.3446(11) 0.1504(4) 0.071(3) Uani 0.583(19) 1 d D . P A 2
C56' C 0.1096(4) 0.3968(11) 0.1128(3) 0.047(2) Uani 0.583(19) 1 d D . P A 2
C57' C 0.1241(8) 0.4997(14) 0.1136(3) 0.039(3) Uani 0.583(19) 1 d D . P A 2
C58' C 0.0937(4) 0.3385(10) 0.0763(4) 0.094(6) Uani 0.583(19) 1 d D . P A 2
H58' H 0.0932 0.3695 0.0513 0.112 Uiso 0.583(19) 1 calc R . P A 2
C59' C 0.0794(5) 0.2385(12) 0.0779(5) 0.117(4) Uani 0.583(19) 1 d D . P A 2
H59' H 0.0688 0.2006 0.0535 0.140 Uiso 0.583(19) 1 calc R . P A 2
C60' C 0.0797(6) 0.1901(12) 0.1134(6) 0.108(5) Uani 0.583(19) 1 d D U P A 2
H60' H 0.0679 0.1221 0.1130 0.130 Uiso 0.583(19) 1 calc R . P A 2
C61' C 0.0971(4) 0.2392(12) 0.1501(5) 0.099(4) Uani 0.583(19) 1 d D U P A 2
H61' H 0.0996 0.2018 0.1746 0.119 Uiso 0.583(19) 1 calc R . P A 2

loop_
_atom_site_aniso_label
_atom_site_aniso_U_11
_atom_site_aniso_U_22
_atom_site_aniso_U_33
_atom_site_aniso_U_23
_atom_site_aniso_U_13
_atom_site_aniso_U_12
O1 0.0359(9) 0.0407(10) 0.0410(9) -0.0003(8) 0.0092(8) 0.0055(8)
O2 0.0410(10) 0.0392(10) 0.0516(10) 0.0089(8) 0.0177(8) 0.0035(8)
O3 0.0515(12) 0.0437(11) 0.0669(13) 0.0107(10) 0.0048(10) 0.0117(9)
O4 0.0467(12) 0.0644(14) 0.0714(13) 0.0003(11) 0.0192(10) -0.0119(10)
O5 0.0934(17) 0.0529(13) 0.0604(13) 0.0031(11) 0.0258(13) 0.0057(12)
O6 0.0931(19) 0.0795(18) 0.0748(16) -0.0196(14) 0.0120(15) -0.0305(15)
O7 0.141(3) 0.0588(15) 0.0950(19) 0.0102(14) 0.0533(18) 0.0349(16)
O8 0.0442(11) 0.0687(15) 0.0793(15) 0.0208(12) 0.0124(10) 0.0076(10)
O9 0.0534(12) 0.0979(17) 0.0563(12) -0.0172(12) 0.0100(10) 0.0333(12)
O10 0.0637(13) 0.0494(12) 0.0480(11) 0.0043(9) 0.0064(9) 0.0184(10)
N1 0.0409(11) 0.0476(12) 0.0453(12) -0.0029(11) 0.0050(10) 0.0134(9)
N2 0.0769(17) 0.0395(12) 0.121(2) 0.0013(14) 0.0517(17) 0.0081(10)
N3 0.0799(17) 0.0404(12) 0.117(2) 0.0030(13) 0.0545(17) 0.0053(12)
N4 0.0399(13) 0.090(2) 0.0484(14) -0.0148(13) 0.0040(11) -0.0002(13)
N5 0.0409(13) 0.0824(18) 0.0442(13) -0.0175(13) 0.0073(10) -0.0009(12)
N6 0.0359(11) 0.0399(12) 0.0353(11) -0.0017(9) 0.0061(9) 0.0032(9)
C1 0.0352(13) 0.0339(13) 0.0369(13) -0.0064(11) 0.0074(11) -0.0033(11)
C2 0.0410(14) 0.0313(13) 0.0347(13) -0.0036(10) 0.0061(11) -0.0026(11)
C3 0.0417(14) 0.0288(13) 0.0362(13) -0.0042(10) 0.0092(11) -0.0052(11)
C4 0.0364(13) 0.0358(14) 0.0414(14) -0.0035(11) 0.0117(11) -0.0038(11)
C5 0.0426(14) 0.0319(13) 0.0410(14) 0.0033(11) 0.0106(11) 0.0000(11)
C6 0.0346(13) 0.0369(14) 0.0390(13) -0.0024(11) 0.0098(11) -0.0070(11)
C7 0.0445(15) 0.0335(14) 0.0384(13) -0.0005(11) 0.0122(11) 0.0040(11)
C8 0.0426(14) 0.0307(13) 0.0383(13) 0.0044(11) 0.0177(11) 0.0016(11)
C9 0.0481(16) 0.0385(15) 0.0442(14) 0.0064(12) 0.0181(12) 0.0082(12)
C10 0.0588(18) 0.0329(14) 0.0491(15) 0.0075(12) 0.0243(14) 0.0034(13)
C11 0.071(2) 0.0313(14) 0.0474(15) 0.0007(12) 0.0333(15) -0.0081(13)
C12 0.0448(15) 0.0476(16) 0.0449(15) 0.0009(12) 0.0205(12) -0.0064(13)
C13 0.0446(15) 0.0347(14) 0.0431(14) 0.0042(11) 0.0227(12) 0.0055(12)
C14 0.073(2) 0.063(2) 0.124(3) 0.016(2) -0.004(2) 0.029(2)
C15 0.0416(18) 0.095(3) 0.130(4) 0.002(3) 0.008(2) 0.0038(19)
C16 0.089(2) 0.0409(16) 0.0603(18) -0.0017(14) 0.0332(17) -0.0210(16)
C17 0.085(2) 0.0346(16) 0.0585(18) -0.0039(14) 0.0254(18) -0.0247(16)
C18 0.089(2) 0.0323(15) 0.061(2) -0.0052(14) 0.0314(19) -0.0161(15)
C19 0.100(3) 0.0416(17) 0.061(2) -0.0096(15) 0.0301(19) -0.0135(17)
C20 0.103(3) 0.0374(17) 0.0550(19) -0.0130(14) 0.0262(19) -0.0278(18)
C21 0.087(3) 0.0477(19) 0.063(2) -0.0108(16) 0.015(2) -0.0273(18)
C22 0.086(2) 0.0462(18) 0.072(2) -0.0122(16) 0.0315(19) -0.0311(17)
C23 0.096(3) 0.082(3) 0.087(3) 0.005(2) 0.039(2) 0.010(2)
C24 0.116(4) 0.073(3) 0.105(3) -0.012(2) 0.008(3) 0.008(3)
C25 0.124(3) 0.053(2) 0.0559(19) -0.0144(16) 0.025(2) -0.021(2)
C26 0.088(2) 0.0451(18) 0.0448(16) -0.0107(14) 0.0204(16) -0.0052(17)
C27 0.102(3) 0.0477(19) 0.0469(17) -0.0040(14) 0.0272(18) 0.0161(18)
C28 0.071(2) 0.059(2) 0.0477(16) -0.0026(15) 0.0243(15) 0.0207(16)
C29 0.0592(18) 0.0550(18) 0.0321(13) -0.0046(12) 0.0145(12) 0.0057(14)
C30 0.0528(17) 0.0543(18) 0.0439(15) 0.0016(13) 0.0097(13) 0.0020(14)
C31 0.0581(18) 0.064(2) 0.0456(16) -0.0074(15) 0.0059(14) -0.0108(16)
C32 0.130(4) 0.102(4) 0.135(4) 0.038(3) 0.048(3) 0.054(3)
C33 0.054(2) 0.084(3) 0.117(3) 0.015(2) 0.022(2) 0.0096(19)
C34 0.0488(16) 0.069(2) 0.0361(14) 0.0015(13) 0.0159(12) 0.0132(14)
C35 0.0415(15) 0.0554(17) 0.0370(14) 0.0084(12) 0.0145(12) 0.0072(13)
C36 0.0411(15) 0.0655(19) 0.0442(15) -0.0007(14) 0.0172(12) 0.0139(14)
C37 0.0337(14) 0.0640(19) 0.0445(15) 0.0021(14) 0.0144(12) 0.0074(13)
C38 0.0355(14) 0.0532(16) 0.0381(13) 0.0046(12) 0.0147(11) -0.0020(12)
C39 0.0504(16) 0.0431(15) 0.0400(14) 0.0105(12) 0.0171(12) 0.0086(13)
C40 0.0445(15) 0.0528(17) 0.0365(14) 0.0100(12) 0.0120(12) 0.0090(13)
C41 0.071(2) 0.135(4) 0.097(3) -0.039(3) -0.007(2) 0.065(3)
C42 0.064(2) 0.063(2) 0.0550(17) 0.0050(15) 0.0131(15) 0.0254(16)
C43 0.0398(14) 0.0446(15) 0.0488(15) 0.0043(12) 0.0135(12) -0.0062(12)
C44 0.0441(15) 0.0468(16) 0.0386(14) 0.0033(12) 0.0067(12) 0.0050(12)
C45 0.0402(14) 0.0487(12) 0.0394(14) 0.0034(11) 0.0066(11) 0.0058(12)
C46 0.0507(17) 0.0500(18) 0.082(2) -0.0311(16) 0.0223(16) -0.0067(14)
C47 0.0360(14) 0.0567(18) 0.0480(16) -0.0063(14) 0.0045(12) 0.0165(13)
C62 0.0385(14) 0.0457(16) 0.0616(17) 0.0146(14) 0.0147(13) 0.0045(12)
C63 0.0396(14) 0.0356(14) 0.0440(14) 0.0042(11) 0.0117(12) 0.0006(11)
C64 0.0418(15) 0.072(2) 0.0369(14) 0.0066(13) 0.0121(12) 0.0153(14)
C65 0.0342(13) 0.0437(15) 0.0454(14) -0.0048(12) 0.0052(11) 0.0070(12)
C66 0.0296(12) 0.0356(14) 0.0447(14) 0.0017(11) 0.0006(11) 0.0025(11)
C67 0.0455(15) 0.0393(15) 0.0457(15) 0.0028(12) -0.0029(12) -0.0017(12)
C68 0.0628(19) 0.0448(17) 0.0512(17) 0.0137(14) 0.0003(14) -0.0052(14)
C69 0.074(2) 0.0521(18) 0.0414(15) 0.0097(14) 0.0001(14) -0.0033(16)
C70 0.0636(19) 0.0474(17) 0.0402(15) -0.0008(13) -0.0046(13) -0.0066(14)
C71 0.0385(14) 0.0414(15) 0.0414(14) -0.0014(12) -0.0034(11) 0.0002(12)
C72 0.0415(15) 0.0430(16) 0.0517(16) -0.0028(13) 0.0050(12) -0.0025(12)
C73 0.0351(14) 0.0404(15) 0.0557(16) 0.0035(13) 0.0127(12) 0.0034(12)
C74 0.0307(13) 0.0436(15) 0.0460(14) 0.0033(12) 0.0137(11) 0.0096(11)
C75 0.0277(12) 0.0381(14) 0.0445(14) -0.0030(11) 0.0053(11) 0.0082(11)
C76 0.0472(16) 0.0583(19) 0.0512(16) 0.0016(14) 0.0238(13) 0.0124(14)
C77 0.068(2) 0.066(2) 0.064(2) 0.0139(17) 0.0359(17) 0.0090(17)
C78 0.078(2) 0.053(2) 0.086(2) 0.0118(18) 0.040(2) -0.0025(17)
C79 0.0606(19) 0.0459(17) 0.073(2) 0.0058(15) 0.0254(16) -0.0031(14)
C48 0.036(5) 0.060(8) 0.043(7) 0.004(5) 0.021(4) 0.015(5)
C49 0.039(6) 0.063(11) 0.062(7) -0.013(6) 0.014(5) 0.010(7)
C50 0.063(7) 0.099(12) 0.040(6) -0.033(6) 0.012(5) 0.023(7)
C51 0.069(11) 0.117(15) 0.053(8) -0.053(9) 0.005(7) 0.011(10)
C52 0.094(10) 0.148(14) 0.045(7) 0.007(7) 0.034(6) 0.052(10)
C53 0.063(9) 0.039(11) 0.058(6) 0.012(8) 0.037(6) 0.003(8)
C54 0.087(10) 0.061(11) 0.082(9) 0.015(8) 0.051(8) 0.019(8)
C55 0.092(9) 0.020(7) 0.128(11) 0.005(6) 0.070(8) -0.008(6)
C56 0.060(8) 0.035(9) 0.125(13) -0.045(8) 0.049(8) -0.006(6)
C58 0.057(7) 0.052(9) 0.088(7) -0.029(6) 0.042(6) -0.016(6)
C59 0.086(10) 0.072(9) 0.156(13) -0.062(9) 0.093(10) -0.027(7)
C60 0.104(10) 0.053(8) 0.195(18) -0.028(9) 0.105(12) -0.022(7)
C61 0.088(12) 0.096(15) 0.098(15) -0.028(10) 0.049(12) -0.029(9)
C57 0.047(7) 0.048(14) 0.050(7) 0.010(6) 0.026(5) 0.021(11)
C48' 0.040(5) 0.070(7) 0.044(4) -0.006(4) 0.013(4) 0.025(4)
C49' 0.038(4) 0.082(8) 0.098(7) -0.051(6) 0.006(5) 0.016(5)
C50' 0.050(5) 0.128(11) 0.169(13) -0.099(10) -0.003(7) 0.020(6)
C51' 0.078(8) 0.22(2) 0.092(10) -0.104(13) -0.004(7) 0.058(11)
C52' 0.087(9) 0.182(17) 0.051(7) -0.053(9) 0.007(6) 0.057(10)
C53' 0.058(6) 0.095(9) 0.045(5) -0.008(5) 0.016(3) 0.032(6)
C54' 0.084(12) 0.075(13) 0.073(6) 0.033(9) 0.048(7) 0.030(10)
C55' 0.078(6) 0.050(7) 0.104(7) 0.016(6) 0.057(6) 0.021(5)
C56' 0.056(5) 0.025(4) 0.068(5) 0.004(4) 0.030(4) 0.012(4)
C57' 0.037(5) 0.034(6) 0.046(5) -0.003(3) 0.011(4) 0.025(5)
C58' 0.073(8) 0.051(7) 0.172(13) -0.037(8) 0.060(9) 0.010(6)
C59' 0.123(9) 0.081(9) 0.158(10) -0.050(8) 0.059(9) 0.011(7)
C60' 0.140(11) 0.047(6) 0.166(14) -0.015(9) 0.088(11) -0.013(6)
C61' 0.102(10) 0.082(10) 0.126(10) 0.026(8) 0.051(8) 0.023(8)

loop_
_atom_type_symbol
_atom_type_description
_atom_type_scat_dispersion_real
_atom_type_scat_dispersion_imag
_atom_type_scat_source
C C 0.0033 0.0016 'International Tables Vol C Tables 4.2.6.8 and 6.1.1.4'
H H 0.0000 0.0000 'International Tables Vol C Tables 4.2.6.8 and 6.1.1.4'
N N 0.0061 0.0033 'International Tables Vol C Tables 4.2.6.8 and 6.1.1.4'
O O 0.0106 0.0060 'International Tables Vol C Tables 4.2.6.8 and 6.1.1.4'

loop_
_geom_angle_atom_site_label_1
_geom_angle_atom_site_label_2
_geom_angle_atom_site_label_3
_geom_angle
C1 O1 C44 117.08(19)
C4 O2 C62 115.98(19)
C9 O3 C14 118.2(2)
C12 O4 C15 117.0(2)
C18 O5 C23 118.2(3)
C21 O6 C24 118.0(3)
C27 O7 C32 116.5(3)
C30 O8 C33 116.6(2)
C36 O9 C41 117.1(2)
C39 O10 C42 117.4(2)
N2 N1 C47 119.2(2)
C46 N1 N2 109.8(2)
C46 N1 C47 131.0(2)
N3 N2 N1 106.5(2)
N2 N3 C45 108.8(2)
N5 N4 C63 109.2(2)
N4 N5 N6 106.8(2)
N5 N6 C65 120.3(2)
C64 N6 N5 110.2(2)
C64 N6 C65 129.5(2)
O1 C1 C2 124.0(2)
O1 C1 C6 115.9(2)
C2 C1 C6 120.1(2)
C1 C2 H2 119.1
C1 C2 C3 121.8(2)
C3 C2 H2 119.1
C2 C3 C7 120.0(2)
C4 C3 C2 118.0(2)
C4 C3 C7 122.1(2)
C3 C4 O2 116.7(2)
C3 C4 C5 120.8(2)
C5 C4 O2 122.5(2)
C4 C5 H5 119.5
C4 C5 C6 121.0(2)
C6 C5 H5 119.5
C1 C6 C5 118.1(2)
C1 C6 C43 121.1(2)
C5 C6 C43 120.6(2)
C3 C7 H7A 109.3
C3 C7 H7B 109.3
H7A C7 H7B 107.9
C8 C7 C3 111.70(19)
C8 C7 H7A 109.3
C8 C7 H7B 109.3
C9 C8 C7 121.2(2)
C13 C8 C7 120.6(2)
C13 C8 C9 118.0(2)
O3 C9 C8 115.4(2)
C10 C9 O3 123.7(2)
C10 C9 C8 120.8(2)
C9 C10 H10 119.4
C11 C10 C9 121.3(2)
C11 C10 H10 119.4
C10 C11 C12 118.2(2)
C10 C11 C16 120.4(3)
C12 C11 C16 121.4(3)
O4 C12 C11 116.0(2)
O4 C12 C13 123.3(2)
C13 C12 C11 120.7(2)
C8 C13 C12 120.9(2)
C8 C13 H13 119.6
C12 C13 H13 119.6
O3 C14 H14A 109.5
O3 C14 H14B 109.5
O3 C14 H14C 109.5
H14A C14 H14B 109.5
H14A C14 H14C 109.5
H14B C14 H14C 109.5
O4 C15 H15A 109.5
O4 C15 H15B 109.5
O4 C15 H15C 109.5
H15A C15 H15B 109.5
H15A C15 H15C 109.5
H15B C15 H15C 109.5
C11 C16 H16A 109.1
C11 C16 H16B 109.1
H16A C16 H16B 107.9
C17 C16 C11 112.4(2)
C17 C16 H16A 109.1
C17 C16 H16B 109.1
C18 C17 C16 120.8(3)
C22 C17 C16 120.4(3)
C22 C17 C18 118.7(3)
O5 C18 C17 115.9(3)
O5 C18 C19 124.5(3)
C17 C18 C19 119.6(3)
C18 C19 H19 119.6
C20 C19 C18 120.7(3)
C20 C19 H19 119.6
C19 C20 C25 120.0(3)
C21 C20 C19 119.6(3)
C21 C20 C25 120.3(3)
C20 C21 O6 117.0(3)
C20 C21 C22 119.8(3)
C22 C21 O6 123.2(4)
C17 C22 C21 121.5(3)
C17 C22 H22 119.3
C21 C22 H22 119.3
O5 C23 H23A 109.5
O5 C23 H23B 109.5
O5 C23 H23C 109.5
H23A C23 H23B 109.5
H23A C23 H23C 109.5
H23B C23 H23C 109.5
O6 C24 H24A 109.5
O6 C24 H24B 109.5
O6 C24 H24C 109.5
H24A C24 H24B 109.5
H24A C24 H24C 109.5
H24B C24 H24C 109.5
C20 C25 H25A 109.3
C20 C25 H25B 109.3
H25A C25 H25B 108.0
C26 C25 C20 111.4(2)
C26 C25 H25A 109.3
C26 C25 H25B 109.3
C27 C26 C25 121.2(3)
C27 C26 C31 117.4(3)
C31 C26 C25 121.3(3)
C26 C27 O7 115.6(3)
C26 C27 C28 121.7(3)
C28 C27 O7 122.8(3)
C27 C28 H28 119.7
C27 C28 C29 120.5(3)
C29 C28 H28 119.7
C28 C29 C34 120.0(3)
C30 C29 C28 117.8(3)
C30 C29 C34 122.0(3)
O8 C30 C31 123.7(3)
C29 C30 O8 116.1(3)
C29 C30 C31 120.2(3)
C26 C31 C30 122.3(3)
C26 C31 H31 118.8
C30 C31 H31 118.8
O7 C32 H32A 109.5
O7 C32 H32B 109.5
O7 C32 H32C 109.5
H32A C32 H32B 109.5
H32A C32 H32C 109.5
H32B C32 H32C 109.5
O8 C33 H33A 109.5
O8 C33 H33B 109.5
O8 C33 H33C 109.5
H33A C33 H33B 109.5
H33A C33 H33C 109.5
H33B C33 H33C 109.5
C29 C34 H34A 109.1
C29 C34 H34B 109.1
C29 C34 C35 112.4(2)
H34A C34 H34B 107.9
C35 C34 H34A 109.1
C35 C34 H34B 109.1
C36 C35 C34 120.4(2)
C36 C35 C40 118.4(3)
C40 C35 C34 121.2(2)
O9 C36 C35 116.5(2)
O9 C36 C37 123.4(2)
C35 C36 C37 120.1(3)
C36 C37 H37 119.3
C38 C37 C36 121.3(2)
C38 C37 H37 119.3
C37 C38 C39 118.3(2)
C37 C38 C43 121.0(2)
C39 C38 C43 120.6(2)
C38 C39 O10 115.5(2)
C40 C39 O10 124.0(2)
C40 C39 C38 120.5(2)
C35 C40 H40 119.3
C39 C40 C35 121.4(2)
C39 C40 H40 119.3
O9 C41 H41A 109.5
O9 C41 H41B 109.5
O9 C41 H41C 109.5
H41A C41 H41B 109.5
H41A C41 H41C 109.5
H41B C41 H41C 109.5
O10 C42 H42A 109.5
O10 C42 H42B 109.5
O10 C42 H42C 109.5
H42A C42 H42B 109.5
H42A C42 H42C 109.5
H42B C42 H42C 109.5
C6 C43 C38 110.8(2)
C6 C43 H43A 109.5
C6 C43 H43B 109.5
C38 C43 H43A 109.5
C38 C43 H43B 109.5
H43A C43 H43B 108.1
O1 C44 H44A 109.9
O1 C44 H44B 109.9
O1 C44 C45 109.0(2)
H44A C44 H44B 108.3
C45 C44 H44A 109.9
C45 C44 H44B 109.9
N3 C45 C44 119.7(2)
C46 C45 N3 107.4(2)
C46 C45 C44 132.9(3)
N1 C46 C45 107.5(3)
N1 C46 H46 126.3
C45 C46 H46 126.3
N1 C47 H47A 109.1
N1 C47 H47B 109.1
N1 C47 H47C 108.8
N1 C47 H47D 108.8
N1 C47 C57 112.7(16)
H47A C47 H47B 107.8
H47C C47 H47D 107.7
C57 C47 H47A 109.1
C57 C47 H47B 109.1
C57' C47 N1 113.7(13)
C57' C47 H47C 108.8
C57' C47 H47D 108.8
O2 C62 H62A 110.0
O2 C62 H62B 110.0
O2 C62 C63 108.4(2)
H62A C62 H62B 108.4
C63 C62 H62A 110.0
C63 C62 H62B 110.0
N4 C63 C62 123.5(2)
N4 C63 C64 107.8(2)
C64 C63 C62 128.7(2)
N6 C64 C63 105.9(2)
N6 C64 H64 127.0
C63 C64 H64 127.0
N6 C65 H65A 109.3
N6 C65 H65B 109.3
N6 C65 C75 111.8(2)
H65A C65 H65B 107.9
C75 C65 H65A 109.3
C75 C65 H65B 109.3
C67 C66 C71 116.5(2)
C75 C66 C67 124.6(2)
C75 C66 C71 118.8(2)
C66 C67 H67 119.0
C68 C67 C66 121.9(3)
C68 C67 H67 119.0
C67 C68 H68 119.5
C67 C68 C69 121.0(3)
C69 C68 H68 119.5
C68 C69 H69 120.1
C70 C69 C68 119.9(3)
C70 C69 H69 120.1
C69 C70 H70 119.4
C69 C70 C71 121.1(3)
C71 C70 H70 119.4
C70 C71 C66 119.5(2)
C72 C71 C66 119.4(2)
C72 C71 C70 121.0(2)
C71 C72 H72 119.1
C73 C72 C71 121.9(3)
C73 C72 H72 119.1
C72 C73 C74 119.4(2)
C72 C73 C79 121.7(3)
C79 C73 C74 118.9(3)
C75 C74 C73 119.7(2)
C75 C74 C76 122.6(2)
C76 C74 C73 117.7(2)
C66 C75 C65 119.8(2)
C66 C75 C74 120.5(2)
C74 C75 C65 119.7(2)
C74 C76 H76 119.8
C77 C76 C74 120.5(3)
C77 C76 H76 119.8
C76 C77 H77 119.5
C76 C77 C78 121.0(3)
C78 C77 H77 119.5
C77 C78 H78 119.8
C79 C78 C77 120.4(3)
C79 C78 H78 119.8
C73 C79 H79 119.3
C78 C79 C73 121.3(3)
C78 C79 H79 119.3
C49 C48 C53 120.0
C49 C48 C57 122.8(8)
C53 C48 C57 116.9(8)
C48 C49 H49 120.0
C48 C49 C50 120.0
C50 C49 H49 120.0
C49 C50 H50 120.0
C51 C50 C49 120.0
C51 C50 H50 120.0
C50 C51 H51 120.0
C50 C51 C52 120.0
C52 C51 H51 120.0
C51 C52 H52 120.0
C53 C52 C51 120.0
C53 C52 H52 120.0
C48 C53 C54 121.5(9)
C52 C53 C48 120.0
C52 C53 C54 118.5(9)
C53 C54 H54 119.5
C55 C54 C53 121.0(12)
C55 C54 H54 119.5
C54 C55 C56 118.8(8)
C54 C55 C61 121.2(8)
C56 C55 C61 120.0
C55 C56 C58 120.0
C55 C56 C57 121.3(9)
C58 C56 C57 118.7(9)
C56 C58 H58 120.0
C59 C58 C56 120.0
C59 C58 H58 120.0
C58 C59 H59 120.0
C58 C59 C60 120.0
C60 C59 H59 120.0
C59 C60 H60 120.0
C59 C60 C61 120.0
C61 C60 H60 120.0
C55 C61 H61 120.0
C60 C61 C55 120.0
C60 C61 H61 120.0
C48 C57 C47 115.9(9)
C56 C57 C47 123.4(10)
C56 C57 C48 120.3(12)
C53' C48' C49' 115.3(7)
C57' C48' C49' 123.9(8)
C57' C48' C53' 120.7(9)
C48' C49' H49' 119.4
C50' C49' C48' 121.2(10)
C50' C49' H49' 119.4
C49' C50' H50' 119.1
C49' C50' C51' 121.8(12)
C51' C50' H50' 119.1
C50' C51' H51' 120.0
C52' C51' C50' 120.1(14)
C52' C51' H51' 120.0
C51' C52' H52' 120.3
C51' C52' C53' 119.3(13)
C53' C52' H52' 120.3
C52' C53' C48' 122.2(9)
C54' C53' C48' 118.3(9)
C54' C53' C52' 119.5(12)
C53' C54' H54' 119.1
C53' C54' C55' 121.8(9)
C55' C54' H54' 119.1
C54' C55' C56' 119.9(9)
C54' C55' C61' 120.7(9)
C61' C55' C56' 119.5(10)
C57' C56' C55' 118.9(10)
C57' C56' C58' 122.8(8)
C58' C56' C55' 118.3(11)
C47 C57' C48' 118.5(10)
C56' C57' C47 121.1(7)
C56' C57' C48' 120.4(10)
C56' C58' H58' 120.3
C59' C58' C56' 119.4(11)
C59' C58' H58' 120.3
C58' C59' H59' 118.8
C58' C59' C60' 122.4(12)
C60' C59' H59' 118.8
C59' C60' H60' 119.5
C59' C60' C61' 121.0(13)
C61' C60' H60' 119.5
C55' C61' H61' 120.5
C60' C61' C55' 119.1(12)
C60' C61' H61' 120.5

loop_
_geom_bond_atom_site_label_1
_geom_bond_atom_site_label_2
_geom_bond_distance
O1 C1 1.380(3)
O1 C44 1.427(3)
O2 C4 1.397(3)
O2 C62 1.416(3)
O3 C9 1.383(3)
O3 C14 1.425(4)
O4 C12 1.378(3)
O4 C15 1.427(4)
O5 C18 1.374(4)
O5 C23 1.422(4)
O6 C21 1.399(4)
O6 C24 1.411(5)
O7 C27 1.404(4)
O7 C32 1.415(5)
O8 C30 1.390(3)
O8 C33 1.421(4)
O9 C36 1.384(3)
O9 C41 1.422(4)
O10 C39 1.391(3)
O10 C42 1.415(3)
N1 N2 1.356(3)
N1 C46 1.326(3)
N1 C47 1.475(3)
N2 N3 1.326(4)
N3 C45 1.364(4)
N4 N5 1.313(3)
N4 C63 1.340(3)
N5 N6 1.333(3)
N6 C64 1.332(3)
N6 C65 1.459(3)
C1 C2 1.385(3)
C1 C6 1.391(3)
C2 H2 0.9500
C2 C3 1.391(3)
C3 C4 1.379(3)
C3 C7 1.522(3)
C4 C5 1.388(3)
C5 H5 0.9500
C5 C6 1.395(3)
C6 C43 1.511(3)
C7 H7A 0.9900
C7 H7B 0.9900
C7 C8 1.508(3)
C8 C9 1.394(3)
C8 C13 1.391(3)
C9 C10 1.384(4)
C10 H10 0.9500
C10 C11 1.383(4)
C11 C12 1.394(4)
C11 C16 1.524(4)
C12 C13 1.391(4)
C13 H13 0.9500
C14 H14A 0.9800
C14 H14B 0.9800
C14 H14C 0.9800
C15 H15A 0.9800
C15 H15B 0.9800
C15 H15C 0.9800
C16 H16A 0.9900
C16 H16B 0.9900
C16 C17 1.502(4)
C17 C18 1.398(5)
C17 C22 1.387(5)
C18 C19 1.399(4)
C19 H19 0.9500
C19 C20 1.389(5)
C20 C21 1.380(5)
C20 C25 1.546(4)
C21 C22 1.389(4)
C22 H22 0.9500
C23 H23A 0.9800
C23 H23B 0.9800
C23 H23C 0.9800
C24 H24A 0.9800
C24 H24B 0.9800
C24 H24C 0.9800
C25 H25A 0.9900
C25 H25B 0.9900
C25 C26 1.514(4)
C26 C27 1.373(5)
C26 C31 1.377(4)
C27 C28 1.390(5)
C28 H28 0.9500
C28 C29 1.407(4)
C29 C30 1.378(4)
C29 C34 1.523(4)
C30 C31 1.396(4)
C31 H31 0.9500
C32 H32A 0.9800
C32 H32B 0.9800
C32 H32C 0.9800
C33 H33A 0.9800
C33 H33B 0.9800
C33 H33C 0.9800
C34 H34A 0.9900
C34 H34B 0.9900
C34 C35 1.526(4)
C35 C36 1.386(4)
C35 C40 1.395(4)
C36 C37 1.395(4)
C37 H37 0.9500
C37 C38 1.387(4)
C38 C39 1.391(4)
C38 C43 1.520(4)
C39 C40 1.378(4)
C40 H40 0.9500
C41 H41A 0.9800
C41 H41B 0.9800
C41 H41C 0.9800
C42 H42A 0.9800
C42 H42B 0.9800
C42 H42C 0.9800
C43 H43A 0.9900
C43 H43B 0.9900
C44 H44A 0.9900
C44 H44B 0.9900
C44 C45 1.494(4)
C45 C46 1.342(4)
C46 H46 0.9500
C47 H47A 0.9900
C47 H47B 0.9900
C47 H47C 0.9900
C47 H47D 0.9900
C47 C57 1.667(16)
C47 C57' 1.421(14)
C62 H62A 0.9900
C62 H62B 0.9900
C62 C63 1.496(4)
C63 C64 1.350(4)
C64 H64 0.9500
C65 H65A 0.9900
C65 H65B 0.9900
C65 C75 1.523(3)
C66 C67 1.431(4)
C66 C71 1.443(4)
C66 C75 1.408(3)
C67 H67 0.9500
C67 C68 1.349(4)
C68 H68 0.9500
C68 C69 1.413(4)
C69 H69 0.9500
C69 C70 1.354(4)
C70 H70 0.9500
C70 C71 1.420(4)
C71 C72 1.397(4)
C72 H72 0.9500
C72 C73 1.379(4)
C73 C74 1.434(4)
C73 C79 1.428(4)
C74 C75 1.409(4)
C74 C76 1.433(4)
C76 H76 0.9500
C76 C77 1.372(4)
C77 H77 0.9500
C77 C78 1.402(5)
C78 H78 0.9500
C78 C79 1.344(4)
C79 H79 0.9500
C48 C49 1.3900
C48 C53 1.3900
C48 C57 1.443(12)
C49 H49 0.9500
C49 C50 1.3900
C50 H50 0.9500
C50 C51 1.3900
C51 H51 0.9500
C51 C52 1.3900
C52 H52 0.9500
C52 C53 1.3900
C53 C54 1.406(14)
C54 H54 0.9500
C54 C55 1.386(14)
C55 C56 1.3900
C55 C61 1.3900
C56 C58 1.3900
C56 C57 1.397(12)
C58 H58 0.9500
C58 C59 1.3900
C59 H59 0.9500
C59 C60 1.3900
C60 H60 0.9500
C60 C61 1.3900
C61 H61 0.9500
C48' C49' 1.434(11)
C48' C53' 1.429(11)
C48' C57' 1.423(10)
C49' H49' 0.9500
C49' C50' 1.365(10)
C50' H50' 0.9500
C50' C51' 1.381(14)
C51' H51' 0.9500
C51' C52' 1.377(15)
C52' H52' 0.9500
C52' C53' 1.399(12)
C53' C54' 1.389(12)
C54' H54' 0.9500
C54' C55' 1.395(14)
C55' C56' 1.452(10)
C55' C61' 1.403(11)
C56' C57' 1.382(10)
C56' C58' 1.431(11)
C58' H58' 0.9500
C58' C59' 1.357(11)
C59' H59' 0.9500
C59' C60' 1.373(14)
C60' H60' 0.9500
C60' C61' 1.394(13)
C61' H61' 0.9500

loop_
_geom_torsion_atom_site_label_1
_geom_torsion_atom_site_label_2
_geom_torsion_atom_site_label_3
_geom_torsion_atom_site_label_4
_geom_torsion
O1 C1 C2 C3 176.2(2)
O1 C1 C6 C5 -176.6(2)
O1 C1 C6 C43 0.2(3)
O1 C44 C45 N3 118.4(3)
O1 C44 C45 C46 -60.1(4)
O2 C4 C5 C6 175.0(2)
O2 C62 C63 N4 -69.5(3)
O2 C62 C63 C64 113.3(3)
O3 C9 C10 C11 -179.9(2)
O4 C12 C13 C8 -179.1(2)
O5 C18 C19 C20 178.2(3)
O6 C21 C22 C17 177.1(3)
O7 C27 C28 C29 179.4(3)
O8 C30 C31 C26 178.4(3)
O9 C36 C37 C38 -179.0(3)
O10 C39 C40 C35 -178.8(2)
N1 N2 N3 C45 -0.2(4)
N1 C47 C57 C48 89(3)
N1 C47 C57 C56 -98(3)
N1 C47 C57' C48' 79(2)
N1 C47 C57' C56' -98(2)
N2 N1 C46 C45 -1.8(4)
N2 N1 C47 C57 -114.3(6)
N2 N1 C47 C57' -103.7(6)
N2 N3 C45 C44 -179.8(3)
N2 N3 C45 C46 -0.9(4)
N3 C45 C46 N1 1.7(4)
N4 N5 N6 C64 -0.4(3)
N4 N5 N6 C65 179.3(2)
N4 C63 C64 N6 0.9(3)
N5 N4 C63 C62 -179.0(2)
N5 N4 C63 C64 -1.2(3)
N5 N6 C64 C63 -0.3(3)
N5 N6 C65 C75 140.6(2)
N6 C65 C75 C66 91.3(3)
N6 C65 C75 C74 -87.2(3)
C1 O1 C44 C45 -171.5(2)
C1 C2 C3 C4 0.4(3)
C1 C2 C3 C7 -177.3(2)
C1 C6 C43 C38 -87.0(3)
C2 C1 C6 C5 3.6(3)
C2 C1 C6 C43 -179.6(2)
C2 C3 C4 O2 -175.5(2)
C2 C3 C4 C5 3.5(3)
C2 C3 C7 C8 74.1(3)
C3 C4 C5 C6 -3.9(4)
C3 C7 C8 C9 -86.8(3)
C3 C7 C8 C13 89.2(3)
C4 O2 C62 C63 -174.3(2)
C4 C3 C7 C8 -103.6(3)
C4 C5 C6 C1 0.3(4)
C4 C5 C6 C43 -176.5(2)
C5 C6 C43 C38 89.7(3)
C6 C1 C2 C3 -4.0(3)
C7 C3 C4 O2 2.3(3)
C7 C3 C4 C5 -178.8(2)
C7 C8 C9 O3 -5.7(3)
C7 C8 C9 C10 174.2(2)
C7 C8 C13 C12 -174.9(2)
C8 C9 C10 C11 0.3(4)
C9 C8 C13 C12 1.2(3)
C9 C10 C11 C12 2.1(4)
C9 C10 C11 C16 -177.5(2)
C10 C11 C12 O4 177.5(2)
C10 C11 C12 C13 -2.8(4)
C10 C11 C16 C17 100.3(3)
C11 C12 C13 C8 1.2(4)
C11 C16 C17 C18 -81.9(4)
C11 C16 C17 C22 96.7(3)
C12 C11 C16 C17 -79.3(4)
C13 C8 C9 O3 178.2(2)
C13 C8 C9 C10 -1.9(4)
C14 O3 C9 C8 -178.1(3)
C14 O3 C9 C10 2.0(4)
C15 O4 C12 C11 -169.3(3)
C15 O4 C12 C13 11.0(4)
C16 C11 C12 O4 -2.9(3)
C16 C11 C12 C13 176.8(2)
C16 C17 C18 O5 0.0(4)
C16 C17 C18 C19 -179.2(3)
C16 C17 C22 C21 -177.9(3)
C17 C18 C19 C20 -2.6(4)
C18 C17 C22 C21 0.7(4)
C18 C19 C20 C21 0.2(4)
C18 C19 C20 C25 -176.3(3)
C19 C20 C21 O6 -177.5(3)
C19 C20 C21 C22 2.6(4)
C19 C20 C25 C26 75.9(4)
C20 C21 C22 C17 -3.1(4)
C20 C25 C26 C27 -88.8(4)
C20 C25 C26 C31 88.5(4)
C21 C20 C25 C26 -100.5(4)
C22 C17 C18 O5 -178.6(2)
C22 C17 C18 C19 2.1(4)
C23 O5 C18 C17 170.6(3)
C23 O5 C18 C19 -10.2(4)
C24 O6 C21 C20 175.7(3)
C24 O6 C21 C22 -4.5(5)
C25 C20 C21 O6 -1.1(4)
C25 C20 C21 C22 179.1(3)
C25 C26 C27 O7 -3.4(4)
C25 C26 C27 C28 177.0(3)
C25 C26 C31 C30 -175.8(3)
C26 C27 C28 C29 -1.1(4)
C27 C26 C31 C30 1.6(4)
C27 C28 C29 C30 1.3(4)
C27 C28 C29 C34 -175.9(3)
C28 C29 C30 O8 -179.8(2)
C28 C29 C30 C31 -0.1(4)
C28 C29 C34 C35 85.7(3)
C29 C30 C31 C26 -1.3(4)
C29 C34 C35 C36 -84.1(3)
C29 C34 C35 C40 94.7(3)
C30 C29 C34 C35 -91.4(3)
C31 C26 C27 O7 179.2(3)
C31 C26 C27 C28 -0.4(4)
C32 O7 C27 C26 164.1(3)
C32 O7 C27 C28 -16.3(5)
C33 O8 C30 C29 -179.9(3)
C33 O8 C30 C31 0.4(4)
C34 C29 C30 O8 -2.7(4)
C34 C29 C30 C31 177.0(2)
C34 C35 C36 O9 -1.8(4)
C34 C35 C36 C37 178.8(3)
C34 C35 C40 C39 -179.7(2)
C35 C36 C37 C38 0.4(4)
C36 C35 C40 C39 -0.9(4)
C36 C37 C38 C39 0.0(4)
C36 C37 C38 C43 -177.2(2)
C37 C38 C39 O10 179.2(2)
C37 C38 C39 C40 -0.9(4)
C37 C38 C43 C6 94.2(3)
C38 C39 C40 C35 1.4(4)
C39 C38 C43 C6 -82.9(3)
C40 C35 C36 O9 179.5(2)
C40 C35 C36 C37 0.0(4)
C41 O9 C36 C35 173.3(3)
C41 O9 C36 C37 -7.3(5)
C42 O10 C39 C38 172.3(2)
C42 O10 C39 C40 -7.6(4)
C43 C38 C39 O10 -3.5(3)
C43 C38 C39 C40 176.3(2)
C44 O1 C1 C2 -4.0(3)
C44 O1 C1 C6 176.2(2)
C44 C45 C46 N1 -179.7(3)
C46 N1 N2 N3 1.2(4)
C46 N1 C47 C57 66.0(7)
C46 N1 C47 C57' 76.6(7)
C47 N1 N2 N3 -178.5(2)
C47 N1 C46 C45 177.9(2)
C62 O2 C4 C3 -166.0(2)
C62 O2 C4 C5 15.0(3)
C62 C63 C64 N6 178.5(3)
C63 N4 N5 N6 1.0(3)
C64 N6 C65 C75 -39.8(4)
C65 N6 C64 C63 -180.0(2)
C66 C67 C68 C69 -1.1(4)
C66 C71 C72 C73 3.6(4)
C67 C66 C71 C70 0.6(4)
C67 C66 C71 C72 -177.7(2)
C67 C66 C75 C65 -5.7(4)
C67 C66 C75 C74 172.8(2)
C67 C68 C69 C70 -0.2(5)
C68 C69 C70 C71 1.7(5)
C69 C70 C71 C66 -1.9(4)
C69 C70 C71 C72 176.4(3)
C70 C71 C72 C73 -174.7(3)
C71 C66 C67 C68 0.9(4)
C71 C66 C75 C65 177.5(2)
C71 C66 C75 C74 -4.0(3)
C71 C72 C73 C74 -1.8(4)
C71 C72 C73 C79 178.1(3)
C72 C73 C74 C75 -3.0(4)
C72 C73 C74 C76 175.8(2)
C72 C73 C79 C78 -177.2(3)
C73 C74 C75 C65 -175.6(2)
C73 C74 C75 C66 5.9(3)
C73 C74 C76 C77 1.5(4)
C74 C73 C79 C78 2.7(4)
C74 C76 C77 C78 2.6(4)
C75 C66 C67 C68 -176.0(3)
C75 C66 C71 C70 177.6(2)
C75 C66 C71 C72 -0.7(4)
C75 C74 C76 C77 -179.8(2)
C76 C74 C75 C65 5.7(3)
C76 C74 C75 C66 -172.8(2)
C76 C77 C78 C79 -4.2(5)
C77 C78 C79 C73 1.5(5)
C79 C73 C74 C75 177.1(2)
C79 C73 C74 C76 -4.1(4)
C48 C49 C50 C51 0.0
C48 C53 C54 C55 3(3)
C49 C48 C53 C52 0.0
C49 C48 C53 C54 -179.6(18)
C49 C48 C57 C47 -8(4)
C49 C48 C57 C56 180(2)
C49 C50 C51 C52 0.0
C50 C51 C52 C53 0.0
C51 C52 C53 C48 0.0
C51 C52 C53 C54 179.6(17)
C52 C53 C54 C55 -177.1(14)
C53 C48 C49 C50 0.0
C53 C48 C57 C47 177.9(18)
C53 C48 C57 C56 5(4)
C53 C54 C55 C56 0(3)
C53 C54 C55 C61 -180.0(16)
C54 C55 C56 C58 -179.9(17)
C54 C55 C56 C57 0(3)
C54 C55 C61 C60 179.9(17)
C55 C56 C58 C59 0.0
C55 C56 C57 C47 -175(2)
C55 C56 C57 C48 -3(5)
C56 C55 C61 C60 0.0
C56 C58 C59 C60 0.0
C58 C56 C57 C47 5(4)
C58 C56 C57 C48 177(2)
C58 C59 C60 C61 0.0
C59 C60 C61 C55 0.0
C61 C55 C56 C58 0.0
C61 C55 C56 C57 -180(3)
C57 C48 C49 C50 -174(3)
C57 C48 C53 C52 175(2)
C57 C48 C53 C54 -5(3)
C57 C56 C58 C59 180(3)
C48' C49' C50' C51' 1.3(15)
C48' C53' C54' C55' 2.5(18)
C49' C48' C53' C52' -2.3(15)
C49' C48' C53' C54' 178.3(10)
C49' C48' C57' C47 1(3)
C49' C48' C57' C56' 179.1(17)
C49' C50' C51' C52' -3(3)
C50' C51' C52' C53' 3(3)
C51' C52' C53' C48' 0(2)
C51' C52' C53' C54' 179.7(16)
C52' C53' C54' C55' -176.9(12)
C53' C48' C49' C50' 1.5(11)
C53' C48' C57' C47 178.9(16)
C53' C48' C57' C56' -3(3)
C53' C54' C55' C56' -2.7(17)
C53' C54' C55' C61' 175.8(12)
C54' C55' C56' C57' 0(2)
C54' C55' C56' C58' 179.1(11)
C54' C55' C61' C60' 176.6(14)
C55' C56' C57' C47 -179.2(16)
C55' C56' C57' C48' 3(3)
C55' C56' C58' C59' 2.1(11)
C56' C55' C61' C60' -5.0(19)
C56' C58' C59' C60' -0.4(15)
C57' C48' C49' C50' 179.3(18)
C57' C48' C53' C52' 179.8(19)
C57' C48' C53' C54' 0(2)
C57' C56' C58' C59' -179(2)
C58' C56' C57' C47 2(3)
C58' C56' C57' C48' -176.2(16)
C58' C59' C60' C61' -4(2)
C59' C60' C61' C55' 7(3)
C61' C55' C56' C57' -179(2)
C61' C55' C56' C58' 0.6(12)
